data_6000213
loop_
_publ_author_name
'Zhukov, S.'
'Yatsenko, A.'
'Chernyshev, V.'
'Trunov, V.'
'Tserkovnaya, E.'
'Antson, O.'
'Holsa, J.'
'Baules, P.'
'Schenk, H.'

_publ_section_title
;
 Structural study of lanthanum oxysulfate (LaO)(2)SO4
;
_journal_name_full 'Materials Research Bulletin'
_journal_page_first 43
_journal_page_last 50
_journal_paper_doi 10.1016/S0025-5408(96)00159-6
_journal_volume 32
_journal_year 1997
_chemical_formula_sum 'La2 O6 S'
_space_group_name_H-M_alt 'C 1 2/c 1'
_cell_angle_alpha 90.000
_cell_angle_beta 107.000
_cell_angle_gamma 90.000
_cell_length_a 14.3490
_cell_length_b 4.2852
_cell_length_c 8.3860
_cell_volume 493.11
_cod_database_code 6000213

loop_
_atom_site_label
_atom_site_fract_x
_atom_site_fract_y
_atom_site_fract_z
? ? ? ?
